data_7135168
loop_
_publ_author_name
'Kaulage, Sandeep'
'Shah, Brij'
'Sharma, Himanshu'
'Panday, Rishukumar'
'Vanka, Kumar'
'Khan, Shabana'

_publ_section_title
;
 Silylene-Copper(I) Catalysis: Regioselective Protoboration of Terminal
 Alkynes
;
_journal_name_full 'Chemical Communications'
_journal_paper_doi 10.1039/D5CC06125C
_journal_year 2025
_chemical_formula_moiety 'C48 H61 Cu N3 P Si'
_chemical_formula_sum 'C48 H61 Cu N3 P Si'
_chemical_formula_weight 802.59
_space_group_crystal_system monoclinic
_space_group_IT_number 14
_space_group_name_Hall '-P 2ybc'
_space_group_name_H-M_alt 'P 1 21/c 1'
_atom_sites_solution_hydrogens geom
_atom_sites_solution_primary iterative
_audit_creation_date 2025-08-07
_audit_creation_method
;
Olex2 1.3
(compiled 2020.11.12 svn.r5f609507 for OlexSys, GUI svn.r6408)
;
_audit_update_record
;
2025-08-07 deposited with the CCDC.	2025-11-12 downloaded from the CCDC.
;
_cell_angle_alpha 90
_cell_angle_beta 104.380(3)
_cell_angle_gamma 90
_cell_formula_units_Z 4
_cell_length_a 11.1435(12)
_cell_length_b 21.864(2)
_cell_length_c 18.789(2)
_cell_measurement_reflns_used 9525
_cell_measurement_temperature 150.15
_cell_measurement_theta_max 25.02
_cell_measurement_theta_min 2.17
_cell_volume 4434.4(8)
_computing_cell_refinement 'SAINT v8.37A (Bruker, 2015)'
_computing_data_reduction 'SAINT v8.37A (Bruker, 2015)'
_computing_molecular_graphics 'Olex2 1.3 (Dolomanov et al., 2009)'
_computing_publication_material 'Olex2 1.3 (Dolomanov et al., 2009)'
_computing_structure_refinement 'XL  (Sheldrick, 2008)'
_computing_structure_solution 'olex2.solve 1.3 (Bourhis et al., 2015)'
_diffrn_ambient_temperature 150.15
_diffrn_measured_fraction_theta_full 0.998
_diffrn_measured_fraction_theta_max 0.998
_diffrn_measurement_device_type 'Bruker APEX-II CCD'
_diffrn_measurement_method '\f and \w scans'
_diffrn_radiation_type MoK\a
_diffrn_radiation_wavelength 0.71073
_diffrn_reflns_av_R_equivalents 0.3830
_diffrn_reflns_av_unetI/netI 0.3000
_diffrn_reflns_Laue_measured_fraction_full 0.998
_diffrn_reflns_Laue_measured_fraction_max 0.998
_diffrn_reflns_limit_h_max 13
_diffrn_reflns_limit_h_min -13
_diffrn_reflns_limit_k_max 26
_diffrn_reflns_limit_k_min -26
_diffrn_reflns_limit_l_max 21
_diffrn_reflns_limit_l_min -22
_diffrn_reflns_number 53040
_diffrn_reflns_point_group_measured_fraction_full 0.998
_diffrn_reflns_point_group_measured_fraction_max 0.998
_diffrn_reflns_theta_full 25.075
_diffrn_reflns_theta_max 25.075
_diffrn_reflns_theta_min 1.863
_diffrn_source_current 0.95
_diffrn_source_power 0.0475
_diffrn_source_voltage 50.0
_diffrn_standards_number 0
_exptl_absorpt_coefficient_mu 0.591
_exptl_absorpt_correction_T_max 0.7452
_exptl_absorpt_correction_T_min 0.5238
_exptl_absorpt_correction_type multi-scan
_exptl_absorpt_process_details
;
SADABS-2016/2 (Bruker,2016/2) was used for absorption correction.
wR2(int) was 0.1614 before and 0.0952 after correction.
The Ratio of minimum to maximum transmission is 0.7029.
The \l/2 correction factor is Not present.
;
_exptl_crystal_colour 'clear colourless'
_exptl_crystal_colour_lustre clear
_exptl_crystal_colour_primary colourless
_exptl_crystal_density_diffrn 1.202
_exptl_crystal_description needle
_exptl_crystal_F_000 1712
_exptl_crystal_size_max 0.253
_exptl_crystal_size_mid 0.182
_exptl_crystal_size_min 0.152
_refine_diff_density_max 0.674
_refine_diff_density_min -0.468
_refine_diff_density_rms 0.090
_refine_ls_extinction_method none
_refine_ls_goodness_of_fit_ref 1.020
_refine_ls_hydrogen_treatment constr
_refine_ls_matrix_type full
_refine_ls_number_parameters 511
_refine_ls_number_reflns 7859
_refine_ls_number_restraints 13
_refine_ls_restrained_S_all 1.024
_refine_ls_R_factor_all 0.2626
_refine_ls_R_factor_gt 0.0891
_refine_ls_shift/su_max 0.001
_refine_ls_shift/su_mean 0.000
_refine_ls_structure_factor_coef Fsqd
_refine_ls_weighting_details 'w=1/[\s^2^(Fo^2^)+(0.0255P)^2^+11.5985P] where P=(Fo^2^+2Fc^2^)/3'
_refine_ls_weighting_scheme calc
_refine_ls_wR_factor_gt 0.1268
_refine_ls_wR_factor_ref 0.1690
_reflns_Friedel_coverage 0.000
_reflns_number_gt 3201
_reflns_number_total 7859
_reflns_threshold_expression 'I > 2\s(I)'
_cod_data_source_file d5cc06125c2.cif
_cod_data_source_block C5
_cod_original_cell_volume 4434.2(8)
_cod_database_code 7135168
_shelx_shelxl_version_number 2018/3
_shelx_space_group_comment
;
The symmetry employed for this shelxl refinement is uniquely defined
by the following loop, which should always be used as a source of
symmetry information in preference to the above space-group names.
They are only intended as comments.
;
_shelx_estimated_absorpt_t_max 0.916
_shelx_estimated_absorpt_t_min 0.865
_olex2_refinement_description
;
1. Fixed Uiso
 At 1.2 times of:
  All C(H) groups
 At 1.5 times of:
  All C(H,H,H) groups
2. Restrained distances
 C12-C13 \\sim C12-C13A
 with sigma of 0.02
3. Uiso/Uaniso restraints and constraints
Uanis(C13) \\sim Ueq, Uanis(C13A) \\sim Ueq: with sigma of 0.005 and sigma for
terminal atoms of 0.01
4. Others
 Sof(C13A)=Sof(H13D)=Sof(H13E)=Sof(H13F)=1-FVAR(1)
 Sof(C13)=Sof(H13A)=Sof(H13B)=Sof(H13C)=FVAR(1)
5.a Ternary CH refined with riding coordinates:
 C34(H34), C37(H37)
5.b Aromatic/amide H refined with riding coordinates:
 C3(H3), C4(H4), C5(H5), C6(H6), C7(H7), C17(H17), C18(H18), C19(H19),
 C20(H20), C21(H21), C23(H23), C24(H24), C25(H25), C26(H26), C27(H27), C30(H30),
  C31(H31), C32(H32), C42(H42), C44(H44)
5.c Idealised Me refined as rotating group:
 C9(H9A,H9B,H9C), C10(H10A,H10B,H10C), C11(H11A,H11B,H11C), C13(H13A,H13B,
 H13C), C13A(H13D,H13E,H13F), C14(H14A,H14B,H14C), C15(H15A,H15B,H15C),
 C35(H35A,H35B,H35C), C36(H36A,H36B,H36C), C38(H38A,H38B,H38C), C39(H39A,H39B,
 H39C), C46(H46A,H46B,H46C), C47(H47A,H47B,H47C), C48(H48A,H48B,H48C)
;
_olex2_submission_special_instructions 'No special instructions were received'

loop_
_space_group_symop_operation_xyz
'x, y, z'
'-x, y+1/2, -z+1/2'
'-x, -y, -z'
'x, -y-1/2, z-1/2'

loop_
_atom_site_label
_atom_site_type_symbol
_atom_site_fract_x
_atom_site_fract_y
_atom_site_fract_z
_atom_site_U_iso_or_equiv
_atom_site_adp_type
_atom_site_occupancy
_atom_site_site_symmetry_order
_atom_site_calc_flag
_atom_site_refinement_flags_posn
_atom_site_refinement_flags_adp
_atom_site_refinement_flags_occupancy
_atom_site_disorder_assembly
_atom_site_disorder_group
Cu1 Cu 0.46882(8) 0.30610(4) 0.71503(5) 0.0354(3) Uani 1 1 d . . . . .
P1 P 0.84305(17) 0.44797(9) 0.77613(11) 0.0263(5) Uani 1 1 d . . . . .
Si1 Si 0.59543(18) 0.38569(9) 0.74934(11) 0.0262(5) Uani 1 1 d . . . . .
N1 N 0.7458(5) 0.3879(2) 0.7365(3) 0.0209(14) Uani 1 1 d . . . . .
N2 N 0.5149(5) 0.4603(2) 0.7235(3) 0.0254(15) Uani 1 1 d . . . . .
N3 N 0.5930(5) 0.4296(3) 0.8343(3) 0.0262(15) Uani 1 1 d . . . . .
C1 C 0.5189(6) 0.4713(3) 0.7950(4) 0.0242(18) Uani 1 1 d . . . . .
C2 C 0.4530(7) 0.5234(3) 0.8203(4) 0.0248(18) Uani 1 1 d . . . . .
C3 C 0.3357(6) 0.5149(3) 0.8320(4) 0.0288(19) Uani 1 1 d . . . . .
H3 H 0.299654 0.475288 0.828424 0.035 Uiso 1 1 calc R U . . .
C4 C 0.2725(7) 0.5650(4) 0.8487(4) 0.039(2) Uani 1 1 d . . . . .
H4 H 0.191524 0.559742 0.855696 0.047 Uiso 1 1 calc R U . . .
C5 C 0.3240(10) 0.6221(4) 0.8555(4) 0.055(3) Uani 1 1 d . . . . .
H5 H 0.279281 0.656193 0.866919 0.066 Uiso 1 1 calc R U . . .
C6 C 0.4419(9) 0.6297(4) 0.8457(4) 0.048(2) Uani 1 1 d . . . . .
H6 H 0.478163 0.669313 0.850804 0.058 Uiso 1 1 calc R U . . .
C7 C 0.5065(7) 0.5818(4) 0.8289(4) 0.032(2) Uani 1 1 d . . . . .
H7 H 0.587963 0.587629 0.822987 0.038 Uiso 1 1 calc R U . . .
C8 C 0.4122(7) 0.4788(3) 0.6587(4) 0.032(2) Uani 1 1 d . . . . .
C9 C 0.4510(6) 0.4566(3) 0.5908(4) 0.036(2) Uani 1 1 d . . . . .
H9A H 0.385095 0.465631 0.546802 0.054 Uiso 1 1 calc R U . . .
H9B H 0.465539 0.412388 0.594430 0.054 Uiso 1 1 calc R U . . .
H9C H 0.527230 0.477528 0.587616 0.054 Uiso 1 1 calc R U . . .
C10 C 0.2926(6) 0.4467(3) 0.6610(4) 0.039(2) Uani 1 1 d . . . . .
H10A H 0.227490 0.457998 0.617468 0.058 Uiso 1 1 calc R U . . .
H10B H 0.267623 0.459073 0.705365 0.058 Uiso 1 1 calc R U . . .
H10C H 0.305241 0.402357 0.661591 0.058 Uiso 1 1 calc R U . . .
C11 C 0.3935(7) 0.5481(3) 0.6549(4) 0.043(2) Uani 1 1 d . . . . .
H11A H 0.343195 0.559391 0.606155 0.064 Uiso 1 1 calc R U . . .
H11B H 0.474267 0.568410 0.663857 0.064 Uiso 1 1 calc R U . . .
H11C H 0.351161 0.560849 0.692364 0.064 Uiso 1 1 calc R U . . .
C12 C 0.6328(8) 0.4232(4) 0.9157(4) 0.044(2) Uani 1 1 d D . . . .
C13 C 0.7344(9) 0.3800(5) 0.9367(5) 0.040(4) Uani 0.766(13) 1 d D U P A 1
H13A H 0.708760 0.340376 0.913530 0.061 Uiso 0.766(13) 1 calc R U P A 1
H13B H 0.757085 0.375238 0.990206 0.061 Uiso 0.766(13) 1 calc R U P A 1
H13C H 0.805843 0.395328 0.920422 0.061 Uiso 0.766(13) 1 calc R U P A 1
C13A C 0.609(3) 0.3528(9) 0.9225(18) 0.052(13) Uani 0.234(13) 1 d D U P A 2
H13D H 0.658999 0.329632 0.895972 0.079 Uiso 0.234(13) 1 calc R U P A 2
H13E H 0.520656 0.344035 0.901223 0.079 Uiso 0.234(13) 1 calc R U P A 2
H13F H 0.630736 0.340949 0.974379 0.079 Uiso 0.234(13) 1 calc R U P A 2
C14 C 0.5291(7) 0.4224(5) 0.9507(4) 0.075(3) Uani 1 1 d . . . . .
H14A H 0.480060 0.459840 0.937819 0.113 Uiso 1 1 calc R U . . .
H14B H 0.561060 0.420157 1.004127 0.113 Uiso 1 1 calc R U . . .
H14C H 0.476630 0.386739 0.933469 0.113 Uiso 1 1 calc R U . . .
C15 C 0.7032(9) 0.4858(5) 0.9468(5) 0.101(4) Uani 1 1 d . . . . .
H15A H 0.767366 0.494441 0.920746 0.152 Uiso 1 1 calc R U . . .
H15B H 0.741574 0.481370 0.999433 0.152 Uiso 1 1 calc R U . . .
H15C H 0.643462 0.519502 0.939061 0.152 Uiso 1 1 calc R U . . .
C16 C 0.9955(6) 0.4126(3) 0.8095(4) 0.031(2) Uani 1 1 d . . . . .
C17 C 1.0586(7) 0.3785(3) 0.7673(5) 0.041(2) Uani 1 1 d . . . . .
H17 H 1.023612 0.374306 0.716024 0.049 Uiso 1 1 calc R U . . .
C18 C 1.1709(8) 0.3507(4) 0.7987(6) 0.056(3) Uani 1 1 d . . . . .
H18 H 1.211622 0.326212 0.770102 0.067 Uiso 1 1 calc R U . . .
C19 C 1.2214(8) 0.3595(4) 0.8717(7) 0.062(3) Uani 1 1 d . . . . .
H19 H 1.298226 0.340286 0.893399 0.074 Uiso 1 1 calc R U . . .
C20 C 1.1680(9) 0.3943(4) 0.9154(5) 0.058(3) Uani 1 1 d . . . . .
H20 H 1.207404 0.400061 0.965873 0.069 Uiso 1 1 calc R U . . .
C21 C 1.0527(7) 0.4216(3) 0.8836(5) 0.039(2) Uani 1 1 d . . . . .
H21 H 1.013694 0.446278 0.912817 0.046 Uiso 1 1 calc R U . . .
C22 C 0.8692(7) 0.4970(3) 0.7027(4) 0.0264(19) Uani 1 1 d . . . . .
C23 C 0.7673(7) 0.5282(3) 0.6601(4) 0.032(2) Uani 1 1 d . . . . .
H23 H 0.687209 0.519728 0.666824 0.038 Uiso 1 1 calc R U . . .
C24 C 0.7797(8) 0.5714(3) 0.6081(4) 0.039(2) Uani 1 1 d . . . . .
H24 H 0.708377 0.591175 0.578903 0.047 Uiso 1 1 calc R U . . .
C25 C 0.8953(9) 0.5855(4) 0.5989(5) 0.054(3) Uani 1 1 d . . . . .
H25 H 0.903816 0.614574 0.562860 0.065 Uiso 1 1 calc R U . . .
C26 C 0.9982(8) 0.5575(4) 0.6420(5) 0.055(3) Uani 1 1 d . . . . .
H26 H 1.078266 0.568464 0.637230 0.066 Uiso 1 1 calc R U . . .
C27 C 0.9858(7) 0.5130(4) 0.6928(4) 0.042(2) Uani 1 1 d . . . . .
H27 H 1.057684 0.493079 0.721217 0.050 Uiso 1 1 calc R U . . .
C28 C 0.7916(6) 0.3362(3) 0.7029(4) 0.0279(19) Uani 1 1 d . . . . .
C29 C 0.7986(7) 0.3389(3) 0.6286(4) 0.035(2) Uani 1 1 d . . . . .
C30 C 0.8612(8) 0.2925(4) 0.6022(5) 0.058(3) Uani 1 1 d . . . . .
H30 H 0.867755 0.294746 0.552801 0.070 Uiso 1 1 calc R U . . .
C31 C 0.9132(9) 0.2442(4) 0.6437(6) 0.068(3) Uani 1 1 d . . . . .
H31 H 0.956558 0.213717 0.623935 0.081 Uiso 1 1 calc R U . . .
C32 C 0.9022(7) 0.2399(4) 0.7154(5) 0.052(3) Uani 1 1 d . . . . .
H32 H 0.938128 0.205918 0.744434 0.063 Uiso 1 1 calc R U . . .
C33 C 0.8404(6) 0.2838(3) 0.7460(4) 0.031(2) Uani 1 1 d . . . . .
C34 C 0.7354(7) 0.3872(4) 0.5751(4) 0.036(2) Uani 1 1 d . . . . .
H34 H 0.702156 0.418873 0.603542 0.043 Uiso 1 1 calc R U . . .
C35 C 0.6248(7) 0.3599(3) 0.5178(4) 0.045(2) Uani 1 1 d . . . . .
H35A H 0.576582 0.393029 0.489004 0.067 Uiso 1 1 calc R U . . .
H35B H 0.572008 0.336860 0.542880 0.067 Uiso 1 1 calc R U . . .
H35C H 0.655431 0.332527 0.484937 0.067 Uiso 1 1 calc R U . . .
C36 C 0.8270(7) 0.4190(4) 0.5380(4) 0.051(2) Uani 1 1 d . . . . .
H36A H 0.786833 0.454535 0.510199 0.077 Uiso 1 1 calc R U . . .
H36B H 0.852759 0.390309 0.504598 0.077 Uiso 1 1 calc R U . . .
H36C H 0.899857 0.432513 0.575650 0.077 Uiso 1 1 calc R U . . .
C37 C 0.8259(7) 0.2741(3) 0.8232(4) 0.036(2) Uani 1 1 d . . . . .
H37 H 0.791526 0.312448 0.839286 0.044 Uiso 1 1 calc R U . . .
C38 C 0.9479(7) 0.2591(4) 0.8795(5) 0.063(3) Uani 1 1 d . . . . .
H38A H 0.932368 0.254731 0.928301 0.094 Uiso 1 1 calc R U . . .
H38B H 1.007386 0.292285 0.880295 0.094 Uiso 1 1 calc R U . . .
H38C H 0.981782 0.220797 0.865654 0.094 Uiso 1 1 calc R U . . .
C39 C 0.7334(7) 0.2224(3) 0.8231(4) 0.045(2) Uani 1 1 d . . . . .
H39A H 0.720722 0.217632 0.872583 0.068 Uiso 1 1 calc R U . . .
H39B H 0.765773 0.184188 0.808012 0.068 Uiso 1 1 calc R U . . .
H39C H 0.654245 0.232345 0.788608 0.068 Uiso 1 1 calc R U . . .
C40 C 0.3432(6) 0.2434(3) 0.6824(4) 0.032(2) Uani 1 1 d . . . . .
C41 C 0.2788(7) 0.2364(4) 0.6090(5) 0.042(2) Uani 1 1 d . . . . .
C42 C 0.1913(7) 0.1906(4) 0.5863(5) 0.045(2) Uani 1 1 d . . . . .
H42 H 0.151309 0.186613 0.535584 0.054 Uiso 1 1 calc R U . . .
C43 C 0.1613(7) 0.1506(4) 0.6366(6) 0.043(2) Uani 1 1 d . . . . .
C44 C 0.2210(7) 0.1580(3) 0.7102(5) 0.041(2) Uani 1 1 d . . . . .
H44 H 0.200599 0.131605 0.745606 0.050 Uiso 1 1 calc R U . . .
C45 C 0.3107(7) 0.2036(3) 0.7336(5) 0.037(2) Uani 1 1 d . . . . .
C46 C 0.3067(8) 0.2773(4) 0.5495(4) 0.068(3) Uani 1 1 d . . . . .
H46A H 0.255798 0.264622 0.501390 0.102 Uiso 1 1 calc R U . . .
H46B H 0.394553 0.273746 0.549889 0.102 Uiso 1 1 calc R U . . .
H46C H 0.287771 0.319873 0.558860 0.102 Uiso 1 1 calc R U . . .
C47 C 0.0633(7) 0.1015(3) 0.6131(5) 0.056(3) Uani 1 1 d . . . . .
H47A H 0.004016 0.103842 0.643809 0.085 Uiso 1 1 calc R U . . .
H47B H 0.102845 0.061131 0.618859 0.085 Uiso 1 1 calc R U . . .
H47C H 0.019670 0.107726 0.561535 0.085 Uiso 1 1 calc R U . . .
C48 C 0.3724(7) 0.2080(4) 0.8151(4) 0.054(3) Uani 1 1 d . . . . .
H48A H 0.309387 0.204873 0.843228 0.080 Uiso 1 1 calc R U . . .
H48B H 0.415368 0.247315 0.825546 0.080 Uiso 1 1 calc R U . . .
H48C H 0.432310 0.174607 0.829287 0.080 Uiso 1 1 calc R U . . .

loop_
_atom_site_aniso_label
_atom_site_aniso_U_11
_atom_site_aniso_U_22
_atom_site_aniso_U_33
_atom_site_aniso_U_23
_atom_site_aniso_U_13
_atom_site_aniso_U_12
Cu1 0.0283(6) 0.0368(6) 0.0395(7) 0.0015(6) 0.0053(5) -0.0065(5)
P1 0.0233(12) 0.0289(13) 0.0262(13) -0.0019(10) 0.0051(10) -0.0012(10)
Si1 0.0232(13) 0.0309(13) 0.0233(13) 0.0014(11) 0.0035(10) 0.0000(10)
N1 0.021(4) 0.024(4) 0.017(3) 0.001(3) 0.002(3) 0.004(3)
N2 0.023(4) 0.039(4) 0.013(4) 0.001(3) 0.002(3) -0.009(3)
N3 0.019(3) 0.044(4) 0.014(4) 0.005(3) 0.000(3) 0.004(3)
C1 0.018(4) 0.025(5) 0.027(5) -0.001(4) 0.001(4) -0.013(4)
C2 0.027(5) 0.029(5) 0.016(4) -0.004(4) 0.001(4) 0.001(4)
C3 0.026(5) 0.030(5) 0.029(5) 0.003(4) 0.003(4) 0.000(4)
C4 0.030(5) 0.050(6) 0.034(5) 0.001(5) 0.000(4) 0.006(5)
C5 0.079(8) 0.057(7) 0.024(5) 0.009(5) 0.004(5) 0.034(6)
C6 0.084(8) 0.035(6) 0.022(5) 0.000(4) 0.005(5) -0.010(5)
C7 0.036(5) 0.039(6) 0.026(5) -0.004(4) 0.018(4) -0.007(4)
C8 0.029(5) 0.037(5) 0.024(5) 0.000(4) -0.007(4) 0.004(4)
C9 0.035(5) 0.053(6) 0.019(5) 0.002(4) 0.005(4) 0.005(4)
C10 0.022(5) 0.052(6) 0.035(5) 0.005(4) -0.005(4) 0.004(4)
C11 0.054(6) 0.041(6) 0.028(5) 0.005(4) 0.000(4) 0.007(4)
C12 0.046(6) 0.067(7) 0.016(5) -0.006(5) 0.004(4) 0.003(5)
C13 0.034(6) 0.073(7) 0.014(5) 0.012(5) 0.005(4) 0.024(5)
C13A 0.058(16) 0.063(16) 0.041(15) -0.005(9) 0.020(10) 0.018(9)
C14 0.050(6) 0.152(10) 0.027(6) 0.022(6) 0.017(5) 0.016(6)
C15 0.098(9) 0.148(11) 0.049(7) -0.011(7) 0.002(6) -0.012(8)
C16 0.014(4) 0.027(5) 0.046(6) 0.000(4) 0.000(4) -0.009(4)
C17 0.032(6) 0.036(5) 0.060(6) 0.014(5) 0.022(5) 0.007(4)
C18 0.030(6) 0.033(6) 0.104(9) 0.009(6) 0.016(6) 0.000(5)
C19 0.020(6) 0.038(7) 0.121(11) 0.033(7) 0.006(7) -0.002(5)
C20 0.049(7) 0.046(7) 0.060(7) 0.021(6) -0.021(6) -0.019(5)
C21 0.033(5) 0.036(5) 0.045(6) 0.008(5) 0.006(5) -0.015(4)
C22 0.034(5) 0.023(5) 0.022(5) 0.009(4) 0.004(4) 0.003(4)
C23 0.040(5) 0.028(5) 0.026(5) -0.004(4) 0.007(4) -0.004(4)
C24 0.039(6) 0.032(5) 0.038(6) -0.001(4) -0.005(4) 0.002(4)
C25 0.069(7) 0.036(6) 0.052(7) 0.010(5) 0.004(6) -0.010(5)
C26 0.047(6) 0.053(6) 0.067(7) 0.017(6) 0.018(5) -0.013(5)
C27 0.029(5) 0.045(6) 0.051(6) 0.005(5) 0.007(4) -0.003(4)
C28 0.030(5) 0.028(5) 0.030(5) -0.005(4) 0.014(4) -0.006(4)
C29 0.038(5) 0.029(5) 0.044(6) -0.006(5) 0.019(5) -0.002(4)
C30 0.090(8) 0.039(6) 0.064(7) -0.005(5) 0.053(6) 0.001(5)
C31 0.098(8) 0.029(6) 0.101(9) -0.008(6) 0.071(7) 0.016(5)
C32 0.047(6) 0.037(6) 0.086(8) -0.001(5) 0.041(6) 0.008(4)
C33 0.023(5) 0.031(5) 0.038(5) 0.003(4) 0.005(4) -0.002(4)
C34 0.038(5) 0.044(6) 0.031(5) -0.017(5) 0.018(4) -0.013(4)
C35 0.046(5) 0.058(6) 0.035(5) -0.018(5) 0.017(4) -0.011(5)
C36 0.050(6) 0.064(6) 0.046(6) -0.006(5) 0.024(5) -0.008(5)
C37 0.044(6) 0.023(5) 0.042(6) 0.007(4) 0.012(5) 0.008(4)
C38 0.056(6) 0.045(6) 0.069(7) 0.015(5) -0.017(5) -0.005(5)
C39 0.040(5) 0.055(6) 0.043(6) 0.006(5) 0.014(4) -0.003(5)
C40 0.027(5) 0.034(5) 0.037(6) 0.004(4) 0.011(4) 0.003(4)
C41 0.038(5) 0.034(5) 0.052(6) -0.003(5) 0.008(5) -0.006(4)
C42 0.039(5) 0.037(5) 0.057(6) -0.003(5) 0.011(5) -0.005(5)
C43 0.022(5) 0.028(5) 0.080(8) -0.001(5) 0.012(5) 0.002(4)
C44 0.028(5) 0.028(5) 0.069(7) 0.018(5) 0.013(5) 0.010(4)
C45 0.029(5) 0.027(5) 0.055(6) 0.004(5) 0.010(4) 0.005(4)
C46 0.085(7) 0.079(7) 0.037(6) 0.006(5) 0.007(5) -0.037(6)
C47 0.030(5) 0.033(5) 0.104(8) -0.002(5) 0.013(5) -0.004(4)
C48 0.047(6) 0.050(6) 0.061(7) 0.015(5) 0.007(5) 0.009(4)

loop_
_atom_type_symbol
_atom_type_description
_atom_type_scat_dispersion_real
_atom_type_scat_dispersion_imag
_atom_type_scat_source
C C 0.0033 0.0016 'International Tables Vol C Tables 4.2.6.8 and 6.1.1.4'
H H 0.0000 0.0000 'International Tables Vol C Tables 4.2.6.8 and 6.1.1.4'
Cu Cu 0.3201 1.2651 'International Tables Vol C Tables 4.2.6.8 and 6.1.1.4'
N N 0.0061 0.0033 'International Tables Vol C Tables 4.2.6.8 and 6.1.1.4'
P P 0.1023 0.0942 'International Tables Vol C Tables 4.2.6.8 and 6.1.1.4'
Si Si 0.0817 0.0704 'International Tables Vol C Tables 4.2.6.8 and 6.1.1.4'

loop_
_geom_angle_atom_site_label_1
_geom_angle_atom_site_label_2
_geom_angle_atom_site_label_3
_geom_angle
_geom_angle_site_symmetry_1
_geom_angle_site_symmetry_3
_geom_angle_publ_flag
C40 Cu1 Si1 173.5(2) . . ?
N1 P1 C16 104.6(3) . . ?
N1 P1 C22 108.5(3) . . ?
C22 P1 C16 101.5(3) . . ?
N1 Si1 Cu1 122.6(2) . . ?
N1 Si1 N2 110.8(3) . . ?
N1 Si1 N3 108.7(3) . . ?
N2 Si1 Cu1 112.20(18) . . ?
N2 Si1 N3 70.4(2) . . ?
N3 Si1 Cu1 120.3(2) . . ?
P1 N1 Si1 118.3(3) . . ?
C28 N1 P1 121.7(4) . . ?
C28 N1 Si1 119.4(4) . . ?
C1 N2 Si1 90.1(4) . . ?
C1 N2 C8 125.8(6) . . ?
C8 N2 Si1 131.7(5) . . ?
C1 N3 Si1 91.0(4) . . ?
C1 N3 C12 128.5(6) . . ?
C12 N3 Si1 139.9(5) . . ?
N2 C1 C2 123.6(7) . . ?
N3 C1 N2 107.0(6) . . ?
N3 C1 C2 129.4(7) . . ?
C3 C2 C1 120.2(6) . . ?
C3 C2 C7 119.6(7) . . ?
C7 C2 C1 120.1(6) . . ?
C2 C3 H3 120.6 . . ?
C4 C3 C2 118.8(7) . . ?
C4 C3 H3 120.6 . . ?
C3 C4 H4 119.3 . . ?
C5 C4 C3 121.3(8) . . ?
C5 C4 H4 119.3 . . ?
C4 C5 H5 120.3 . . ?
C4 C5 C6 119.3(8) . . ?
C6 C5 H5 120.3 . . ?
C5 C6 H6 119.4 . . ?
C7 C6 C5 121.1(8) . . ?
C7 C6 H6 119.4 . . ?
C2 C7 H7 120.1 . . ?
C6 C7 C2 119.8(7) . . ?
C6 C7 H7 120.1 . . ?
N2 C8 C9 105.9(6) . . ?
N2 C8 C10 110.5(6) . . ?
N2 C8 C11 111.8(6) . . ?
C9 C8 C11 109.9(6) . . ?
C10 C8 C9 108.1(6) . . ?
C10 C8 C11 110.5(6) . . ?
C8 C9 H9A 109.5 . . ?
C8 C9 H9B 109.5 . . ?
C8 C9 H9C 109.5 . . ?
H9A C9 H9B 109.5 . . ?
H9A C9 H9C 109.5 . . ?
H9B C9 H9C 109.5 . . ?
C8 C10 H10A 109.5 . . ?
C8 C10 H10B 109.5 . . ?
C8 C10 H10C 109.5 . . ?
H10A C10 H10B 109.5 . . ?
H10A C10 H10C 109.5 . . ?
H10B C10 H10C 109.5 . . ?
C8 C11 H11A 109.5 . . ?
C8 C11 H11B 109.5 . . ?
C8 C11 H11C 109.5 . . ?
H11A C11 H11B 109.5 . . ?
H11A C11 H11C 109.5 . . ?
H11B C11 H11C 109.5 . . ?
N3 C12 C13A 99.3(14) . . ?
N3 C12 C15 106.6(7) . . ?
C13 C12 N3 110.7(7) . . ?
C13 C12 C14 121.4(8) . . ?
C13 C12 C15 100.2(8) . . ?
C13A C12 C15 151.5(15) . . ?
C14 C12 N3 113.3(7) . . ?
C14 C12 C13A 77.4(13) . . ?
C14 C12 C15 102.4(7) . . ?
C12 C13 H13A 109.5 . . ?
C12 C13 H13B 109.5 . . ?
C12 C13 H13C 109.5 . . ?
H13A C13 H13B 109.5 . . ?
H13A C13 H13C 109.5 . . ?
H13B C13 H13C 109.5 . . ?
C12 C13A H13D 109.5 . . ?
C12 C13A H13E 109.5 . . ?
C12 C13A H13F 109.5 . . ?
H13D C13A H13E 109.5 . . ?
H13D C13A H13F 109.5 . . ?
H13E C13A H13F 109.5 . . ?
C12 C14 H14A 109.5 . . ?
C12 C14 H14B 109.5 . . ?
C12 C14 H14C 109.5 . . ?
H14A C14 H14B 109.5 . . ?
H14A C14 H14C 109.5 . . ?
H14B C14 H14C 109.5 . . ?
C12 C15 H15A 109.5 . . ?
C12 C15 H15B 109.5 . . ?
C12 C15 H15C 109.5 . . ?
H15A C15 H15B 109.5 . . ?
H15A C15 H15C 109.5 . . ?
H15B C15 H15C 109.5 . . ?
C17 C16 P1 125.8(6) . . ?
C21 C16 P1 116.0(6) . . ?
C21 C16 C17 118.1(7) . . ?
C16 C17 H17 119.3 . . ?
C18 C17 C16 121.4(9) . . ?
C18 C17 H17 119.3 . . ?
C17 C18 H18 121.0 . . ?
C19 C18 C17 118.1(9) . . ?
C19 C18 H18 121.0 . . ?
C18 C19 H19 118.2 . . ?
C20 C19 C18 123.7(9) . . ?
C20 C19 H19 118.2 . . ?
C19 C20 H20 120.9 . . ?
C19 C20 C21 118.1(9) . . ?
C21 C20 H20 120.9 . . ?
C16 C21 C20 120.5(8) . . ?
C16 C21 H21 119.7 . . ?
C20 C21 H21 119.7 . . ?
C23 C22 P1 117.4(6) . . ?
C23 C22 C27 116.8(7) . . ?
C27 C22 P1 125.0(6) . . ?
C22 C23 H23 119.1 . . ?
C24 C23 C22 121.8(7) . . ?
C24 C23 H23 119.1 . . ?
C23 C24 H24 120.0 . . ?
C25 C24 C23 120.0(8) . . ?
C25 C24 H24 120.0 . . ?
C24 C25 H25 120.1 . . ?
C26 C25 C24 119.7(8) . . ?
C26 C25 H25 120.1 . . ?
C25 C26 H26 119.8 . . ?
C25 C26 C27 120.4(8) . . ?
C27 C26 H26 119.8 . . ?
C22 C27 H27 119.4 . . ?
C26 C27 C22 121.2(7) . . ?
C26 C27 H27 119.4 . . ?
C29 C28 N1 120.5(7) . . ?
C29 C28 C33 119.0(7) . . ?
C33 C28 N1 120.2(6) . . ?
C28 C29 C34 123.7(7) . . ?
C30 C29 C28 118.4(8) . . ?
C30 C29 C34 117.8(7) . . ?
C29 C30 H30 118.5 . . ?
C31 C30 C29 123.0(8) . . ?
C31 C30 H30 118.5 . . ?
C30 C31 H31 120.6 . . ?
C30 C31 C32 118.9(8) . . ?
C32 C31 H31 120.6 . . ?
C31 C32 H32 119.0 . . ?
C31 C32 C33 122.0(8) . . ?
C33 C32 H32 119.0 . . ?
C28 C33 C37 122.7(6) . . ?
C32 C33 C28 118.5(7) . . ?
C32 C33 C37 118.8(7) . . ?
C29 C34 H34 107.7 . . ?
C29 C34 C35 110.8(6) . . ?
C29 C34 C36 111.5(6) . . ?
C35 C34 H34 107.7 . . ?
C36 C34 H34 107.7 . . ?
C36 C34 C35 111.3(6) . . ?
C34 C35 H35A 109.5 . . ?
C34 C35 H35B 109.5 . . ?
C34 C35 H35C 109.5 . . ?
H35A C35 H35B 109.5 . . ?
H35A C35 H35C 109.5 . . ?
H35B C35 H35C 109.5 . . ?
C34 C36 H36A 109.5 . . ?
C34 C36 H36B 109.5 . . ?
C34 C36 H36C 109.5 . . ?
H36A C36 H36B 109.5 . . ?
H36A C36 H36C 109.5 . . ?
H36B C36 H36C 109.5 . . ?
C33 C37 H37 108.1 . . ?
C33 C37 C38 113.8(6) . . ?
C33 C37 C39 109.5(6) . . ?
C38 C37 H37 108.1 . . ?
C39 C37 H37 108.1 . . ?
C39 C37 C38 109.0(6) . . ?
C37 C38 H38A 109.5 . . ?
C37 C38 H38B 109.5 . . ?
C37 C38 H38C 109.5 . . ?
H38A C38 H38B 109.5 . . ?
H38A C38 H38C 109.5 . . ?
H38B C38 H38C 109.5 . . ?
C37 C39 H39A 109.5 . . ?
C37 C39 H39B 109.5 . . ?
C37 C39 H39C 109.5 . . ?
H39A C39 H39B 109.5 . . ?
H39A C39 H39C 109.5 . . ?
H39B C39 H39C 109.5 . . ?
C41 C40 Cu1 122.7(6) . . ?
C41 C40 C45 116.7(7) . . ?
C45 C40 Cu1 120.5(6) . . ?
C40 C41 C46 120.8(7) . . ?
C42 C41 C40 122.1(8) . . ?
C42 C41 C46 117.0(8) . . ?
C41 C42 H42 119.5 . . ?
C41 C42 C43 121.0(8) . . ?
C43 C42 H42 119.5 . . ?
C42 C43 C47 121.7(9) . . ?
C44 C43 C42 117.9(7) . . ?
C44 C43 C47 120.4(8) . . ?
C43 C44 H44 119.2 . . ?
C43 C44 C45 121.6(8) . . ?
C45 C44 H44 119.2 . . ?
C40 C45 C48 121.3(7) . . ?
C44 C45 C40 120.6(8) . . ?
C44 C45 C48 118.0(7) . . ?
C41 C46 H46A 109.5 . . ?
C41 C46 H46B 109.5 . . ?
C41 C46 H46C 109.5 . . ?
H46A C46 H46B 109.5 . . ?
H46A C46 H46C 109.5 . . ?
H46B C46 H46C 109.5 . . ?
C43 C47 H47A 109.5 . . ?
C43 C47 H47B 109.5 . . ?
C43 C47 H47C 109.5 . . ?
H47A C47 H47B 109.5 . . ?
H47A C47 H47C 109.5 . . ?
H47B C47 H47C 109.5 . . ?
C45 C48 H48A 109.5 . . ?
C45 C48 H48B 109.5 . . ?
C45 C48 H48C 109.5 . . ?
H48A C48 H48B 109.5 . . ?
H48A C48 H48C 109.5 . . ?
H48B C48 H48C 109.5 . . ?

loop_
_geom_bond_atom_site_label_1
_geom_bond_atom_site_label_2
_geom_bond_distance
_geom_bond_site_symmetry_2
_geom_bond_publ_flag
Cu1 Si1 2.232(2) . ?
Cu1 C40 1.947(7) . ?
P1 N1 1.747(6) . ?
P1 C16 1.830(7) . ?
P1 C22 1.826(7) . ?
Si1 N1 1.752(5) . ?
Si1 N2 1.868(6) . ?
Si1 N3 1.869(6) . ?
N1 C28 1.448(8) . ?
N2 C1 1.354(8) . ?
N2 C8 1.505(8) . ?
N3 C1 1.326(8) . ?
N3 C12 1.490(9) . ?
C1 C2 1.496(9) . ?
C2 C3 1.390(9) . ?
C2 C7 1.400(9) . ?
C3 H3 0.9500 . ?
C3 C4 1.381(9) . ?
C4 H4 0.9500 . ?
C4 C5 1.366(11) . ?
C5 H5 0.9500 . ?
C5 C6 1.381(11) . ?
C6 H6 0.9500 . ?
C6 C7 1.353(10) . ?
C7 H7 0.9500 . ?
C8 C9 1.524(9) . ?
C8 C10 1.516(9) . ?
C8 C11 1.527(9) . ?
C9 H9A 0.9800 . ?
C9 H9B 0.9800 . ?
C9 H9C 0.9800 . ?
C10 H10A 0.9800 . ?
C10 H10B 0.9800 . ?
C10 H10C 0.9800 . ?
C11 H11A 0.9800 . ?
C11 H11B 0.9800 . ?
C11 H11C 0.9800 . ?
C12 C13 1.451(10) . ?
C12 C13A 1.572(19) . ?
C12 C14 1.464(10) . ?
C12 C15 1.613(12) . ?
C13 H13A 0.9800 . ?
C13 H13B 0.9800 . ?
C13 H13C 0.9800 . ?
C13A H13D 0.9800 . ?
C13A H13E 0.9800 . ?
C13A H13F 0.9800 . ?
C14 H14A 0.9800 . ?
C14 H14B 0.9800 . ?
C14 H14C 0.9800 . ?
C15 H15A 0.9800 . ?
C15 H15B 0.9800 . ?
C15 H15C 0.9800 . ?
C16 C17 1.398(9) . ?
C16 C21 1.393(10) . ?
C17 H17 0.9500 . ?
C17 C18 1.385(10) . ?
C18 H18 0.9500 . ?
C18 C19 1.361(12) . ?
C19 H19 0.9500 . ?
C19 C20 1.359(11) . ?
C20 H20 0.9500 . ?
C20 C21 1.408(10) . ?
C21 H21 0.9500 . ?
C22 C23 1.395(9) . ?
C22 C27 1.402(9) . ?
C23 H23 0.9500 . ?
C23 C24 1.391(9) . ?
C24 H24 0.9500 . ?
C24 C25 1.376(10) . ?
C25 H25 0.9500 . ?
C25 C26 1.374(10) . ?
C26 H26 0.9500 . ?
C26 C27 1.393(10) . ?
C27 H27 0.9500 . ?
C28 C29 1.418(9) . ?
C28 C33 1.430(9) . ?
C29 C30 1.391(10) . ?
C29 C34 1.507(10) . ?
C30 H30 0.9500 . ?
C30 C31 1.354(11) . ?
C31 H31 0.9500 . ?
C31 C32 1.386(11) . ?
C32 H32 0.9500 . ?
C32 C33 1.387(9) . ?
C33 C37 1.514(9) . ?
C34 H34 1.0000 . ?
C34 C35 1.541(9) . ?
C34 C36 1.539(9) . ?
C35 H35A 0.9800 . ?
C35 H35B 0.9800 . ?
C35 H35C 0.9800 . ?
C36 H36A 0.9800 . ?
C36 H36B 0.9800 . ?
C36 H36C 0.9800 . ?
C37 H37 1.0000 . ?
C37 C38 1.535(9) . ?
C37 C39 1.529(9) . ?
C38 H38A 0.9800 . ?
C38 H38B 0.9800 . ?
C38 H38C 0.9800 . ?
C39 H39A 0.9800 . ?
C39 H39B 0.9800 . ?
C39 H39C 0.9800 . ?
C40 C41 1.397(10) . ?
C40 C45 1.409(9) . ?
C41 C42 1.389(10) . ?
C41 C46 1.523(10) . ?
C42 H42 0.9500 . ?
C42 C43 1.389(10) . ?
C43 C44 1.387(10) . ?
C43 C47 1.516(10) . ?
C44 H44 0.9500 . ?
C44 C45 1.402(10) . ?
C45 C48 1.519(10) . ?
C46 H46A 0.9800 . ?
C46 H46B 0.9800 . ?
C46 H46C 0.9800 . ?
C47 H47A 0.9800 . ?
C47 H47B 0.9800 . ?
C47 H47C 0.9800 . ?
C48 H48A 0.9800 . ?
C48 H48B 0.9800 . ?
C48 H48C 0.9800 . ?

loop_
_geom_torsion_atom_site_label_1
_geom_torsion_atom_site_label_2
_geom_torsion_atom_site_label_3
_geom_torsion_atom_site_label_4
_geom_torsion
_geom_torsion_site_symmetry_1
_geom_torsion_site_symmetry_2
_geom_torsion_site_symmetry_3
_geom_torsion_site_symmetry_4
_geom_torsion_publ_flag
Cu1 Si1 N1 P1 -171.8(2) . . . . ?
Cu1 Si1 N1 C28 -0.5(6) . . . . ?
Cu1 Si1 N2 C1 108.0(4) . . . . ?
Cu1 Si1 N2 C8 -33.8(6) . . . . ?
Cu1 Si1 N3 C1 -97.0(4) . . . . ?
Cu1 Si1 N3 C12 73.5(8) . . . . ?
Cu1 C40 C41 C42 178.6(6) . . . . ?
Cu1 C40 C41 C46 1.6(11) . . . . ?
Cu1 C40 C45 C44 -179.5(5) . . . . ?
Cu1 C40 C45 C48 -0.3(10) . . . . ?
P1 N1 C28 C29 -85.5(7) . . . . ?
P1 N1 C28 C33 89.1(7) . . . . ?
P1 C16 C17 C18 -176.4(6) . . . . ?
P1 C16 C21 C20 177.6(6) . . . . ?
P1 C22 C23 C24 173.2(6) . . . . ?
P1 C22 C27 C26 -170.6(6) . . . . ?
Si1 N1 C28 C29 103.5(7) . . . . ?
Si1 N1 C28 C33 -81.9(7) . . . . ?
Si1 N2 C1 N3 10.7(5) . . . . ?
Si1 N2 C1 C2 -171.4(6) . . . . ?
Si1 N2 C8 C9 -50.0(8) . . . . ?
Si1 N2 C8 C10 66.8(8) . . . . ?
Si1 N2 C8 C11 -169.7(5) . . . . ?
Si1 N3 C1 N2 -10.7(5) . . . . ?
Si1 N3 C1 C2 171.6(6) . . . . ?
Si1 N3 C12 C13 24.6(12) . . . . ?
Si1 N3 C12 C13A -35.3(16) . . . . ?
Si1 N3 C12 C14 -115.5(8) . . . . ?
Si1 N3 C12 C15 132.6(7) . . . . ?
N1 P1 C16 C17 55.5(7) . . . . ?
N1 P1 C16 C21 -125.3(5) . . . . ?
N1 P1 C22 C23 65.2(6) . . . . ?
N1 P1 C22 C27 -125.0(6) . . . . ?
N1 Si1 N2 C1 -110.9(4) . . . . ?
N1 Si1 N2 C8 107.2(6) . . . . ?
N1 Si1 N3 C1 113.9(4) . . . . ?
N1 Si1 N3 C12 -75.6(8) . . . . ?
N1 C28 C29 C30 169.8(7) . . . . ?
N1 C28 C29 C34 -14.1(11) . . . . ?
N1 C28 C33 C32 -169.2(6) . . . . ?
N1 C28 C33 C37 11.5(10) . . . . ?
N2 Si1 N1 P1 51.9(4) . . . . ?
N2 Si1 N1 C28 -136.8(5) . . . . ?
N2 Si1 N3 C1 7.9(4) . . . . ?
N2 Si1 N3 C12 178.3(8) . . . . ?
N2 C1 C2 C3 94.2(8) . . . . ?
N2 C1 C2 C7 -82.6(9) . . . . ?
N3 Si1 N1 P1 -23.6(4) . . . . ?
N3 Si1 N1 C28 147.7(5) . . . . ?
N3 Si1 N2 C1 -7.7(4) . . . . ?
N3 Si1 N2 C8 -149.5(6) . . . . ?
N3 C1 C2 C3 -88.4(9) . . . . ?
N3 C1 C2 C7 94.8(9) . . . . ?
C1 N2 C8 C9 179.7(6) . . . . ?
C1 N2 C8 C10 -63.6(9) . . . . ?
C1 N2 C8 C11 59.9(9) . . . . ?
C1 N3 C12 C13 -167.6(8) . . . . ?
C1 N3 C12 C13A 132.5(15) . . . . ?
C1 N3 C12 C14 52.2(11) . . . . ?
C1 N3 C12 C15 -59.6(10) . . . . ?
C1 C2 C3 C4 -174.1(7) . . . . ?
C1 C2 C7 C6 174.3(7) . . . . ?
C2 C3 C4 C5 -1.4(11) . . . . ?
C3 C2 C7 C6 -2.5(11) . . . . ?
C3 C4 C5 C6 -0.2(12) . . . . ?
C4 C5 C6 C7 0.5(12) . . . . ?
C5 C6 C7 C2 0.9(12) . . . . ?
C7 C2 C3 C4 2.8(10) . . . . ?
C8 N2 C1 N3 156.0(6) . . . . ?
C8 N2 C1 C2 -26.1(10) . . . . ?
C12 N3 C1 N2 177.1(6) . . . . ?
C12 N3 C1 C2 -0.6(12) . . . . ?
C16 P1 N1 Si1 140.7(4) . . . . ?
C16 P1 N1 C28 -30.4(6) . . . . ?
C16 P1 C22 C23 175.0(6) . . . . ?
C16 P1 C22 C27 -15.1(7) . . . . ?
C16 C17 C18 C19 -2.7(12) . . . . ?
C17 C16 C21 C20 -3.2(10) . . . . ?
C17 C18 C19 C20 -0.4(14) . . . . ?
C18 C19 C20 C21 1.5(14) . . . . ?
C19 C20 C21 C16 0.4(12) . . . . ?
C21 C16 C17 C18 4.4(11) . . . . ?
C22 P1 N1 Si1 -111.6(4) . . . . ?
C22 P1 N1 C28 77.3(6) . . . . ?
C22 P1 C16 C17 -57.3(7) . . . . ?
C22 P1 C16 C21 121.8(6) . . . . ?
C22 C23 C24 C25 -1.7(11) . . . . ?
C23 C22 C27 C26 -0.7(11) . . . . ?
C23 C24 C25 C26 -1.0(12) . . . . ?
C24 C25 C26 C27 2.7(13) . . . . ?
C25 C26 C27 C22 -1.9(13) . . . . ?
C27 C22 C23 C24 2.5(10) . . . . ?
C28 C29 C30 C31 1.6(13) . . . . ?
C28 C29 C34 C35 -108.4(8) . . . . ?
C28 C29 C34 C36 127.0(7) . . . . ?
C28 C33 C37 C38 -129.5(7) . . . . ?
C28 C33 C37 C39 108.3(8) . . . . ?
C29 C28 C33 C32 5.4(10) . . . . ?
C29 C28 C33 C37 -173.9(6) . . . . ?
C29 C30 C31 C32 1.1(14) . . . . ?
C30 C29 C34 C35 67.8(8) . . . . ?
C30 C29 C34 C36 -56.8(9) . . . . ?
C30 C31 C32 C33 -0.5(14) . . . . ?
C31 C32 C33 C28 -2.8(12) . . . . ?
C31 C32 C33 C37 176.5(8) . . . . ?
C32 C33 C37 C38 51.2(9) . . . . ?
C32 C33 C37 C39 -71.0(9) . . . . ?
C33 C28 C29 C30 -4.8(11) . . . . ?
C33 C28 C29 C34 171.3(6) . . . . ?
C34 C29 C30 C31 -174.8(8) . . . . ?
C40 C41 C42 C43 1.9(12) . . . . ?
C41 C40 C45 C44 2.3(11) . . . . ?
C41 C40 C45 C48 -178.5(7) . . . . ?
C41 C42 C43 C44 0.4(11) . . . . ?
C41 C42 C43 C47 178.2(7) . . . . ?
C42 C43 C44 C45 -1.2(11) . . . . ?
C43 C44 C45 C40 -0.1(11) . . . . ?
C43 C44 C45 C48 -179.3(7) . . . . ?
C45 C40 C41 C42 -3.2(11) . . . . ?
C45 C40 C41 C46 179.8(7) . . . . ?
C46 C41 C42 C43 179.0(7) . . . . ?
C47 C43 C44 C45 -179.1(7) . . . . ?
